data_4333390
loop_
_publ_author_name
'Legrand, Yves-Marie'
'van der Lee, Arie'
'Masquelez, Nathalie'
'Rabu, Pierre'
'Barboiu, Mihail'

_publ_section_title
;
 Temperature induced single-crystal-to-single-crystal transformations and
 structure directed effects on magnetic properties.
;
_journal_issue 22
_journal_name_full 'Inorganic chemistry'
_journal_page_first 9083
_journal_page_last 9089
_journal_paper_doi 10.1021/ic700867b
_journal_volume 46
_journal_year 2007
_chemical_formula_moiety 'C10 H16 N2 Ni1 O10 S2'
_chemical_formula_sum 'C10 H16 N2 Ni O10 S2'
_chemical_formula_weight 447.09
_space_group_IT_number 14
_symmetry_cell_setting monoclinic
_symmetry_space_group_name_Hall '-P 2yn'
_symmetry_space_group_name_H-M 'P 1 21/n 1'
_atom_sites_solution_hydrogens geom
_atom_sites_solution_primary direct
_audit_creation_date 06-07-04
_audit_creation_method CRYSTALS_ver_12.39
_cell_angle_alpha 90
_cell_angle_beta 97.352(2)
_cell_angle_gamma 90
_cell_formula_units_Z 2
_cell_length_a 7.50350(10)
_cell_length_b 12.6593(2)
_cell_length_c 8.7351(2)
_cell_measurement_reflns_used 4447
_cell_measurement_temperature 293
_cell_measurement_theta_max 31
_cell_measurement_theta_min 4
_cell_volume 822.92(3)
_computing_cell_refinement 'CrysAlis RED, (Oxford Diffraction, 2002)'
_computing_data_collection 'Xcalibur, (Oxford Diffraction, 2002)'
_computing_data_reduction 'CrysAlis RED, (Oxford Diffraction, 2002)'
_computing_molecular_graphics 'CAMERON (Watkin et al 1996)'
_computing_publication_material 'CRYSTALS (Betteridge et al 2003)'
_computing_structure_refinement 'CRYSTALS (Betteridge et al 2003)'
_computing_structure_solution 'SIR2002 (Burla et al., 2003)'
_diffrn_ambient_temperature 293
_diffrn_measured_fraction_theta_full 0.996
_diffrn_measured_fraction_theta_max 0.924
_diffrn_measurement_device_type 'Oxford Diffraction XCALIBUR'
_diffrn_measurement_method \w
_diffrn_radiation_monochromator graphite
_diffrn_radiation_type 'Mo K\a'
_diffrn_radiation_wavelength 0.71073
_diffrn_reflns_av_R_equivalents 0.026
_diffrn_reflns_limit_h_max 10
_diffrn_reflns_limit_h_min -11
_diffrn_reflns_limit_k_max 17
_diffrn_reflns_limit_k_min -19
_diffrn_reflns_limit_l_max 13
_diffrn_reflns_limit_l_min -13
_diffrn_reflns_number 12768
_diffrn_reflns_theta_full 30.960
_diffrn_reflns_theta_max 32.936
_diffrn_reflns_theta_min 3.738
_diffrn_standards_decay_% 0.00
_diffrn_standards_interval_time 30
_diffrn_standards_number '4 frames'
_exptl_absorpt_coefficient_mu 1.488
_exptl_absorpt_correction_T_max 0.85
_exptl_absorpt_correction_T_min 0.80
_exptl_absorpt_correction_type empirical
_exptl_absorpt_process_details
; 
AbsPack - CrysAlis RED (Oxford Diffraction, 2002)
;
_exptl_crystal_colour blue
_exptl_crystal_density_diffrn 1.804
_exptl_crystal_description prismatic
_exptl_crystal_F_000 460
_exptl_crystal_size_max 0.20
_exptl_crystal_size_mid 0.15
_exptl_crystal_size_min 0.11
_refine_diff_density_max 0.30
_refine_diff_density_min -0.22
_refine_ls_extinction_method None
_refine_ls_goodness_of_fit_ref 1.0757
_refine_ls_hydrogen_treatment refxyz
_refine_ls_matrix_type full
_refine_ls_number_parameters 139
_refine_ls_number_reflns 1479
_refine_ls_number_restraints 0
_refine_ls_R_factor_all 0.0600
_refine_ls_R_factor_gt 0.0249
_refine_ls_shift/su_max 0.000281
_refine_ls_structure_factor_coef F
_refine_ls_weighting_details
;
 Method, part 1, Chebychev polynomial, (Watkin, 1994, Prince, 1982) 
 [weight] = 1.0/[A~0~*T~0~(x)+A~1~*T~1~(x) ... +A~n-1~]*T~n-1~(x)] 
 where A~i~ are the Chebychev coefficients listed below and x= Fcalc/Fmax 
 Method = Robust Weighting (Prince, 1982) 
 W = [weight] * [1-(deltaF/6*sigmaF)^2^]^2^ 
 A~i~ are: 
 29.6 -52.1 26.5 -12.2 
;
_refine_ls_weighting_scheme calc
_refine_ls_wR_factor_all 0.0195
_refine_ls_wR_factor_gt 0.0165
_refine_ls_wR_factor_ref 0.0165
_reflns_limit_h_max 11
_reflns_limit_h_min -11
_reflns_limit_k_max 19
_reflns_limit_k_min 0
_reflns_limit_l_max 13
_reflns_limit_l_min 0
_reflns_number_gt 1479
_reflns_number_total 2860
_reflns_threshold_expression I>2.00u(I)
_oxford_diffrn_Wilson_B_factor 0.00
_oxford_diffrn_Wilson_scale 0.00
_oxford_refine_ls_scale 4.403(7)
_oxford_structure_analysis_title mih6
_cod_data_source_file ic700867bsup6.cif
_cod_data_source_block CRYSTALS_cif
_cod_depositor_comments
;
The following automatic conversions were performed:

'_symmetry_cell_setting' value 'Monoclinic' changed to 'monoclinic'
according to /home/saulius/struct/CIF-dictionaries/cif_core.dic
dictionary named 'cif_core.dic' version 2.4.2 from 2011-04-26.

Automatic conversion script
Id: cif_fix_values 1891 2012-01-12 08:04:46Z andrius 

 Adding full bibliography for 4333385--4333393.cif.
;
_cod_original_sg_symbol_H-M 'P 1 21/n 1 '
_cod_original_formula_sum 'C10 H16 N2 Ni1 O10 S2'
_cod_database_code 4333390

loop_
_symmetry_equiv_pos_as_xyz
x,y,z
-x,-y,-z
-x+1/2,y+1/2,-z+1/2
x+1/2,-y+1/2,z+1/2

loop_
_atom_site_label
_atom_site_type_symbol
_atom_site_fract_x
_atom_site_fract_y
_atom_site_fract_z
_atom_site_U_iso_or_equiv
_atom_site_occupancy
_atom_site_adp_type
_atom_site_refinement_flags_posn
Ni1 Ni 1.0000 0.0000 0.5000 0.0279 1.0000 Uani S
N2 N 0.9150(2) 0.04240(13) 0.71045(18) 0.0299 1.0000 Uani .
C3 C 0.9930(3) 0.12163(15) 0.7953(2) 0.0303 1.0000 Uani .
C4 C 0.9367(3) 0.15330(14) 0.9328(2) 0.0286 1.0000 Uani .
C5 C 0.7950(3) 0.10128(18) 0.9856(3) 0.0381 1.0000 Uani .
C6 C 0.7166(3) 0.01853(19) 0.8990(3) 0.0420 1.0000 Uani .
C7 C 0.7787(3) -0.00773(17) 0.7636(2) 0.0347 1.0000 Uani .
S8 S 1.04788(7) 0.25913(4) 1.03572(6) 0.0320 1.0000 Uani .
O9 O 1.2342(2) 0.23039(12) 1.0637(2) 0.0450 1.0000 Uani .
O10 O 1.0166(2) 0.35045(13) 0.9371(2) 0.0521 1.0000 Uani .
O11 O 0.9630(3) 0.27016(18) 1.1735(2) 0.0642 1.0000 Uani .
O12 O 1.0023(2) 0.15952(13) 0.4496(2) 0.0398 1.0000 Uani .
O13 O 1.2612(2) 0.01335(14) 0.60869(19) 0.0381 1.0000 Uani .
H14 H 0.732(4) -0.061(2) 0.708(3) 0.0447 1.0000 Uiso .
H15 H 0.617(4) -0.016(2) 0.929(3) 0.0480 1.0000 Uiso .
H16 H 0.753(4) 0.123(2) 1.078(4) 0.0550 1.0000 Uiso .
H17 H 1.090(4) 0.159(2) 0.758(3) 0.0428 1.0000 Uiso .
H18 H 0.922(4) 0.192(3) 0.474(4) 0.0557 1.0000 Uiso .
H19 H 1.011(4) 0.182(3) 0.370(4) 0.0629 1.0000 Uiso .
H20 H 1.313(5) 0.061(3) 0.598(4) 0.0711 1.0000 Uiso .
H21 H 1.323(4) -0.034(2) 0.600(3) 0.0475 1.0000 Uiso .

loop_
_atom_site_aniso_label
_atom_site_aniso_U_11
_atom_site_aniso_U_22
_atom_site_aniso_U_33
_atom_site_aniso_U_23
_atom_site_aniso_U_13
_atom_site_aniso_U_12
Ni1 0.03045(17) 0.02727(17) 0.02603(15) -0.00400(14) 0.00348(12) -0.00128(15)
N2 0.0311(8) 0.0298(8) 0.0284(7) -0.0027(6) 0.0023(6) -0.0012(6)
C3 0.0342(10) 0.0297(9) 0.0268(8) -0.0022(7) 0.0034(7) -0.0039(8)
C4 0.0308(9) 0.0256(8) 0.0288(8) 0.0000(7) 0.0021(7) 0.0004(7)
C5 0.0423(11) 0.0375(11) 0.0367(11) -0.0054(8) 0.0134(9) -0.0053(9)
C6 0.0388(11) 0.0408(12) 0.0493(12) -0.0083(9) 0.0167(9) -0.0113(9)
C7 0.0345(9) 0.0315(9) 0.0374(9) -0.0052(9) 0.0024(7) -0.0035(9)
S8 0.0399(3) 0.0274(2) 0.0280(2) -0.00348(17) 0.00175(19) -0.00212(19)
O9 0.0391(8) 0.0354(8) 0.0568(10) 0.0006(7) -0.0079(7) -0.0032(6)
O10 0.0538(10) 0.0280(8) 0.0682(11) 0.0093(7) -0.0164(9) -0.0033(7)
O11 0.0786(13) 0.0732(13) 0.0450(10) -0.0285(9) 0.0240(9) -0.0233(11)
O12 0.0502(9) 0.0315(8) 0.0391(8) 0.0009(6) 0.0108(7) 0.0021(6)
O13 0.0321(7) 0.0371(9) 0.0445(8) -0.0058(7) 0.0027(6) -0.0006(6)

loop_
_atom_type_symbol
_atom_type_scat_dispersion_real
_atom_type_scat_dispersion_imag
_atom_type_scat_Cromer_Mann_a1
_atom_type_scat_Cromer_Mann_b1
_atom_type_scat_Cromer_Mann_a2
_atom_type_scat_Cromer_Mann_b2
_atom_type_scat_Cromer_Mann_a3
_atom_type_scat_Cromer_Mann_b3
_atom_type_scat_Cromer_Mann_a4
_atom_type_scat_Cromer_Mann_b4
_atom_type_scat_Cromer_Mann_c
_atom_type_scat_source
C 0.0033 0.0016 2.3100 20.8439 1.0200 10.2075 1.5886 0.5687 0.8650 51.6512 0.2156 'International Tables Vol C 4.2.6.8 and 6.1.1.4'
H 0.0000 0.0000 0.4930 10.5109 0.3229 26.1257 0.1402 3.1424 0.0408 57.7998 0.0030 'International Tables Vol C 4.2.6.8 and 6.1.1.4'
O 0.0106 0.0060 3.0485 13.2771 2.2868 5.7011 1.5463 0.3239 0.8670 32.9089 0.2508 'International Tables Vol C 4.2.6.8 and 6.1.1.4'
N 0.0061 0.0033 12.2126 0.0057 3.1322 9.8933 2.0125 28.9975 1.1663 0.5826 -11.5290 'International Tables Vol C 4.2.6.8 and 6.1.1.4'
S 0.1246 0.1234 6.9053 1.4679 5.2034 22.2151 1.4379 0.2536 1.5863 56.1720 0.8669 'International Tables Vol C 4.2.6.8 and 6.1.1.4'
Ni 0.3393 1.1124 12.8376 3.8785 7.2920 0.2565 4.4438 12.1763 2.3800 66.3421 1.0341 'International Tables Vol C 4.2.6.8 and 6.1.1.4'

loop_
_geom_angle_atom_site_label_1
_geom_angle_site_symmetry_1
_geom_angle_atom_site_label_2
_geom_angle_atom_site_label_3
_geom_angle_site_symmetry_3
_geom_angle
_geom_angle_publ_flag
N2 2_756 Ni1 O13 2_756 87.34(6) yes
N2 2_756 Ni1 O12 2_756 87.03(7) yes
O13 2_756 Ni1 O12 2_756 89.12(7) yes
N2 2_756 Ni1 N2 . 179.995 yes
O13 2_756 Ni1 N2 . 92.66(6) yes
O12 2_756 Ni1 N2 . 92.97(7) yes
N2 2_756 Ni1 O12 . 92.97(7) yes
O13 2_756 Ni1 O12 . 90.88(7) yes
O12 2_756 Ni1 O12 . 179.994 yes
N2 . Ni1 O12 . 87.03(7) yes
N2 2_756 Ni1 O13 . 92.66(6) yes
O13 2_756 Ni1 O13 . 179.994 yes
O12 2_756 Ni1 O13 . 90.88(7) yes
N2 . Ni1 O13 . 87.34(6) yes
O12 . Ni1 O13 . 89.12(7) yes
Ni1 . N2 C3 . 121.23(14) yes
Ni1 . N2 C7 . 121.09(14) yes
C3 . N2 C7 . 117.68(17) yes
N2 . C3 C4 . 122.55(18) yes
N2 . C3 H17 . 118.5(15) no
C4 . C3 H17 . 118.9(15) no
C3 . C4 C5 . 119.13(18) yes
C3 . C4 S8 . 119.08(15) yes
C5 . C4 S8 . 121.80(16) yes
C4 . C5 C6 . 118.1(2) yes
C4 . C5 H16 . 119.9(17) no
C6 . C5 H16 . 121.9(17) no
C5 . C6 C7 . 119.4(2) yes
C5 . C6 H15 . 120.4(17) no
C7 . C6 H15 . 120.0(17) no
C6 . C7 N2 . 123.1(2) yes
C6 . C7 H14 . 120.9(18) no
N2 . C7 H14 . 116.0(18) no
C4 . S8 O9 . 106.35(9) yes
C4 . S8 O10 . 105.91(9) yes
O9 . S8 O10 . 112.68(11) yes
C4 . S8 O11 . 105.61(10) yes
O9 . S8 O11 . 114.09(13) yes
O10 . S8 O11 . 111.45(14) yes
Ni1 . O12 H18 . 116(2) no
Ni1 . O12 H19 . 124(3) no
H18 . O12 H19 . 102(3) no
Ni1 . O13 H20 . 120(3) no
Ni1 . O13 H21 . 116(2) no
H20 . O13 H21 . 107(3) no

loop_
_geom_bond_atom_site_label_1
_geom_bond_atom_site_label_2
_geom_bond_site_symmetry_2
_geom_bond_distance
_geom_bond_publ_flag
Ni1 N2 2_756 2.0916(16) yes
Ni1 O13 2_756 2.0728(15) yes
Ni1 O12 2_756 2.0673(16) yes
Ni1 N2 . 2.0916(16) yes
Ni1 O12 . 2.0673(16) yes
Ni1 O13 . 2.0728(15) yes
N2 C3 . 1.337(2) yes
N2 C7 . 1.336(3) yes
C3 C4 . 1.383(3) yes
C3 H17 . 0.96(3) no
C4 C5 . 1.380(3) yes
C4 S8 . 1.7628(19) yes
C5 C6 . 1.379(3) yes
C5 H16 . 0.95(3) no
C6 C7 . 1.367(3) yes
C6 H15 . 0.93(3) no
C7 H14 . 0.87(3) no
S8 O9 . 1.4350(17) yes
S8 O10 . 1.4427(17) yes
S8 O11 . 1.4391(18) yes
O12 H18 . 0.79(3) no
O12 H19 . 0.76(4) no
O13 H20 . 0.73(4) no
O13 H21 . 0.77(3) no
